data_2234387
loop_
_publ_author_name
'Hou, Xuehui'
'Hu, Ping'
'Lv, Quanjian'

_publ_section_title
;
 3-Anilino-1-(isopropylamino)propan-2-ol
;
_journal_coeditor_code RZ2719
_journal_issue 4
_journal_name_full 'Acta Crystallographica Section E'
_journal_page_first o1264
_journal_paper_doi 10.1107/S1600536812013256
_journal_volume 68
_journal_year 2012
_chemical_formula_iupac 'C12 H20 N2 O'
_chemical_formula_moiety 'C12 H20 N2 O'
_chemical_formula_sum 'C12 H20 N2 O'
_chemical_formula_weight 208.30
_chemical_name_systematic
;
3-Anilino-1-(isopropylamino)propan-2-ol
;
_space_group_IT_number 4
_symmetry_cell_setting monoclinic
_symmetry_space_group_name_Hall 'P 2yb'
_symmetry_space_group_name_H-M 'P 1 21 1'
_atom_sites_solution_hydrogens geom
_atom_sites_solution_primary direct
_atom_sites_solution_secondary difmap
_audit_creation_method SHELXL-97
_cell_angle_alpha 90.00
_cell_angle_beta 105.2900(10)
_cell_angle_gamma 90.00
_cell_formula_units_Z 2
_cell_length_a 8.7676(8)
_cell_length_b 6.4662(6)
_cell_length_c 11.1677(12)
_cell_measurement_reflns_used 1130
_cell_measurement_temperature 296(2)
_cell_measurement_theta_max 22.4865
_cell_measurement_theta_min 3.4325
_cell_volume 610.72(10)
_computing_cell_refinement 'SAINT (Siemens, 1996)'
_computing_data_collection 'SMART (Siemens, 1996)'
_computing_data_reduction 'SAINT (Siemens, 1996)'
_computing_molecular_graphics 'SHELXTL (Sheldrick, 2008)'
_computing_publication_material 'SHELXTL (Sheldrick, 2008)'
_computing_structure_refinement 'SHELXL97 (Sheldrick, 2008)'
_computing_structure_solution 'SHELXS97 (Sheldrick, 2008)'
_diffrn_ambient_temperature 296(2)
_diffrn_measured_fraction_theta_full 0.997
_diffrn_measured_fraction_theta_max 0.997
_diffrn_measurement_device_type 'Siemens SMART CCD area-detector'
_diffrn_measurement_method 'phi and omega scans'
_diffrn_radiation_monochromator graphite
_diffrn_radiation_source 'fine-focus sealed tube'
_diffrn_radiation_type MoK\a
_diffrn_radiation_wavelength 0.71073
_diffrn_reflns_av_R_equivalents 0.0486
_diffrn_reflns_av_sigmaI/netI 0.0495
_diffrn_reflns_limit_h_max 11
_diffrn_reflns_limit_h_min -10
_diffrn_reflns_limit_k_max 4
_diffrn_reflns_limit_k_min -8
_diffrn_reflns_limit_l_max 14
_diffrn_reflns_limit_l_min -13
_diffrn_reflns_number 3608
_diffrn_reflns_theta_full 26.99
_diffrn_reflns_theta_max 26.99
_diffrn_reflns_theta_min 1.89
_exptl_absorpt_coefficient_mu 0.073
_exptl_absorpt_correction_T_max 0.971
_exptl_absorpt_correction_T_min 0.965
_exptl_absorpt_correction_type multi-scan
_exptl_absorpt_process_details '(SADABS; Sheldrick, 1996)'
_exptl_crystal_colour colourless
_exptl_crystal_density_diffrn 1.133
_exptl_crystal_density_method 'not measured'
_exptl_crystal_description block
_exptl_crystal_F_000 228
_exptl_crystal_size_max 0.50
_exptl_crystal_size_mid 0.49
_exptl_crystal_size_min 0.40
_refine_diff_density_max 0.181
_refine_diff_density_min -0.133
_refine_ls_extinction_method none
_refine_ls_goodness_of_fit_ref 0.937
_refine_ls_hydrogen_treatment mixed
_refine_ls_matrix_type full
_refine_ls_number_parameters 150
_refine_ls_number_reflns 1449
_refine_ls_number_restraints 1
_refine_ls_restrained_S_all 0.936
_refine_ls_R_factor_all 0.0695
_refine_ls_R_factor_gt 0.0458
_refine_ls_shift/su_max 0.000
_refine_ls_shift/su_mean 0.000
_refine_ls_structure_factor_coef Fsqd
_refine_ls_weighting_details 'calc w=1/[\s^2^(Fo^2^)+(0.0624P)^2^+0.0000P] where P=(Fo^2^+2Fc^2^)/3'
_refine_ls_weighting_scheme calc
_refine_ls_wR_factor_gt 0.1048
_refine_ls_wR_factor_ref 0.1156
_reflns_number_gt 990
_reflns_number_total 1449
_reflns_threshold_expression I>2\s(I)
_cod_data_source_file rz2719.cif
_cod_data_source_block I
_cod_original_sg_symbol_H-M 'P 21'
_cod_database_code 2234387
_cod_database_fobs_code 2234387

loop_
_symmetry_equiv_pos_as_xyz
'x, y, z'
'-x, y+1/2, -z'

loop_
_atom_site_type_symbol
_atom_site_label
_atom_site_fract_x
_atom_site_fract_y
_atom_site_fract_z
_atom_site_U_iso_or_equiv
_atom_site_adp_type
_atom_site_calc_flag
_atom_site_refinement_flags
_atom_site_occupancy
_atom_site_symmetry_multiplicity
N N1 -0.0180(3) 0.3886(4) 0.30241(18) 0.0486(6) Uani d . 1 1
N N2 0.2976(3) -0.1975(4) 0.5341(2) 0.0607(7) Uani d . 1 1
O O1 -0.00479(19) 0.0345(3) 0.4500(2) 0.0517(5) Uani d . 1 1
C C1 0.1036(3) 0.2296(5) 0.3115(2) 0.0567(8) Uani d . 1 1
H H1A 0.1998 0.2945 0.3028 0.068 Uiso calc R 1 1
H H1B 0.0686 0.1324 0.2437 0.068 Uiso calc R 1 1
C C2 0.1394(3) 0.1128(4) 0.4333(2) 0.0478(7) Uani d . 1 1
H H2 0.1871 0.2073 0.5015 0.057 Uiso calc R 1 1
C C3 0.2559(3) -0.0607(5) 0.4288(2) 0.0571(8) Uani d . 1 1
H H3A 0.2115 -0.1434 0.3554 0.069 Uiso calc R 1 1
H H3B 0.3523 0.0016 0.4185 0.069 Uiso calc R 1 1
C C4 0.4017(3) -0.1471(5) 0.6467(2) 0.0531(7) Uani d . 1 1
C C5 0.4858(3) 0.0390(5) 0.6669(2) 0.0568(7) Uani d . 1 1
H H5 0.4746 0.1334 0.6023 0.068 Uiso calc R 1 1
C C6 0.5857(3) 0.0842(6) 0.7822(3) 0.0689(9) Uani d . 1 1
H H6 0.6395 0.2096 0.7945 0.083 Uiso calc R 1 1
C C7 0.6063(4) -0.0521(7) 0.8776(3) 0.0781(11) Uani d . 1 1
H H7 0.6733 -0.0198 0.9548 0.094 Uiso calc R 1 1
C C8 0.5280(4) -0.2371(8) 0.8595(3) 0.0839(11) Uani d . 1 1
H H8 0.5430 -0.3311 0.9245 0.101 Uiso calc R 1 1
C C9 0.4260(3) -0.2863(6) 0.7449(3) 0.0683(9) Uani d . 1 1
H H9 0.3739 -0.4129 0.7339 0.082 Uiso calc R 1 1
C C10 -0.0414(3) 0.5221(5) 0.1919(2) 0.0523(7) Uani d . 1 1
H H10 0.0609 0.5847 0.1933 0.063 Uiso calc R 1 1
C C11 -0.0983(4) 0.4051(6) 0.0701(2) 0.0785(10) Uani d . 1 1
H H11A -0.1940 0.3324 0.0691 0.118 Uiso calc R 1 1
H H11B -0.0187 0.3080 0.0621 0.118 Uiso calc R 1 1
H H11C -0.1179 0.5011 0.0021 0.118 Uiso calc R 1 1
C C12 -0.1543(4) 0.6954(5) 0.1993(3) 0.0667(9) Uani d . 1 1
H H12A -0.2579 0.6394 0.1915 0.100 Uiso calc R 1 1
H H12B -0.1583 0.7922 0.1334 0.100 Uiso calc R 1 1
H H12C -0.1184 0.7645 0.2778 0.100 Uiso calc R 1 1
H H1O 0.010(4) -0.007(6) 0.519(4) 0.076(12) Uiso d . 1 1
H H1N -0.107(4) 0.331(5) 0.299(3) 0.068(10) Uiso d . 1 1
H H2N 0.222(4) -0.286(6) 0.539(3) 0.075(11) Uiso d . 1 1

loop_
_atom_site_aniso_label
_atom_site_aniso_U_11
_atom_site_aniso_U_22
_atom_site_aniso_U_33
_atom_site_aniso_U_12
_atom_site_aniso_U_13
_atom_site_aniso_U_23
N1 0.0497(13) 0.0528(15) 0.0470(11) -0.0033(12) 0.0195(10) 0.0038(11)
N2 0.0601(15) 0.0547(17) 0.0713(16) 0.0032(14) 0.0240(13) 0.0041(14)
O1 0.0544(10) 0.0537(11) 0.0498(11) -0.0009(10) 0.0186(8) 0.0034(10)
C1 0.0639(16) 0.057(2) 0.0563(15) 0.0040(16) 0.0289(13) 0.0024(14)
C2 0.0505(15) 0.0513(17) 0.0448(13) 0.0020(13) 0.0184(10) -0.0016(13)
C3 0.0598(17) 0.062(2) 0.0536(15) 0.0069(15) 0.0215(12) -0.0056(14)
C4 0.0434(14) 0.058(2) 0.0618(16) 0.0088(14) 0.0213(13) 0.0101(15)
C5 0.0485(13) 0.0629(19) 0.0636(16) 0.0053(16) 0.0226(13) 0.0152(16)
C6 0.0469(15) 0.086(3) 0.0747(19) 0.0013(17) 0.0180(14) 0.005(2)
C7 0.0604(19) 0.105(3) 0.0686(19) 0.004(2) 0.0158(15) 0.006(2)
C8 0.073(2) 0.112(3) 0.069(2) 0.025(2) 0.0243(17) 0.037(2)
C9 0.0603(18) 0.064(2) 0.088(2) 0.0063(16) 0.0320(16) 0.0212(18)
C10 0.0546(14) 0.0559(17) 0.0490(14) -0.0103(15) 0.0181(11) 0.0042(14)
C11 0.103(2) 0.084(3) 0.0494(15) 0.000(2) 0.0210(15) 0.0005(17)
C12 0.0734(19) 0.065(2) 0.0615(16) 0.0042(17) 0.0174(14) 0.0097(16)

loop_
_atom_type_symbol
_atom_type_description
_atom_type_scat_dispersion_real
_atom_type_scat_dispersion_imag
_atom_type_scat_source
C C 0.0033 0.0000 'International Tables Vol C Tables 4.2.6.8 and 6.1.1.4'
H H 0.0000 0.0000 'International Tables Vol C Tables 4.2.6.8 and 6.1.1.4'
N N 0.0061 0.0000 'International Tables Vol C Tables 4.2.6.8 and 6.1.1.4'
O O 0.0106 0.0000 'International Tables Vol C Tables 4.2.6.8 and 6.1.1.4'

loop_
_geom_angle_atom_site_label_1
_geom_angle_atom_site_label_2
_geom_angle_atom_site_label_3
_geom_angle
C1 N1 C10 114.0(2)
C1 N1 H1N 110(2)
C10 N1 H1N 107(2)
C4 N2 C3 124.2(3)
C4 N2 H2N 115.0(19)
C3 N2 H2N 114(2)
C2 O1 H1O 109(2)
N1 C1 C2 112.8(2)
N1 C1 H1A 109.0
C2 C1 H1A 109.0
N1 C1 H1B 109.0
C2 C1 H1B 109.0
H1A C1 H1B 107.8
O1 C2 C1 108.4(2)
O1 C2 C3 111.7(2)
C1 C2 C3 108.6(2)
O1 C2 H2 109.4
C1 C2 H2 109.4
C3 C2 H2 109.4
N2 C3 C2 116.9(2)
N2 C3 H3A 108.1
C2 C3 H3A 108.1
N2 C3 H3B 108.1
C2 C3 H3B 108.1
H3A C3 H3B 107.3
N2 C4 C9 119.4(3)
N2 C4 C5 122.9(3)
C9 C4 C5 117.7(3)
C6 C5 C4 120.6(3)
C6 C5 H5 119.7
C4 C5 H5 119.7
C7 C6 C5 120.9(3)
C7 C6 H6 119.5
C5 C6 H6 119.5
C6 C7 C8 119.6(3)
C6 C7 H7 120.2
C8 C7 H7 120.2
C7 C8 C9 120.8(3)
C7 C8 H8 119.6
C9 C8 H8 119.6
C8 C9 C4 120.3(3)
C8 C9 H9 119.8
C4 C9 H9 119.8
N1 C10 C12 109.6(2)
N1 C10 C11 113.4(3)
C12 C10 C11 110.7(2)
N1 C10 H10 107.6
C12 C10 H10 107.6
C11 C10 H10 107.6
C10 C11 H11A 109.5
C10 C11 H11B 109.5
H11A C11 H11B 109.5
C10 C11 H11C 109.5
H11A C11 H11C 109.5
H11B C11 H11C 109.5
C10 C12 H12A 109.5
C10 C12 H12B 109.5
H12A C12 H12B 109.5
C10 C12 H12C 109.5
H12A C12 H12C 109.5
H12B C12 H12C 109.5

loop_
_geom_bond_atom_site_label_1
_geom_bond_atom_site_label_2
_geom_bond_distance
N1 C1 1.465(3)
N1 C10 1.476(3)
N1 H1N 0.85(3)
N2 C4 1.384(4)
N2 C3 1.440(4)
N2 H2N 0.89(3)
O1 C2 1.419(3)
O1 H1O 0.79(4)
C1 C2 1.514(3)
C1 H1A 0.9700
C1 H1B 0.9700
C2 C3 1.527(4)
C2 H2 0.9800
C3 H3A 0.9700
C3 H3B 0.9700
C4 C9 1.391(4)
C4 C5 1.399(4)
C5 C6 1.384(4)
C5 H5 0.9300
C6 C7 1.358(5)
C6 H6 0.9300
C7 C8 1.368(6)
C7 H7 0.9300
C8 C9 1.390(5)
C8 H8 0.9300
C9 H9 0.9300
C10 C12 1.512(4)
C10 C11 1.521(4)
C10 H10 0.9800
C11 H11A 0.9600
C11 H11B 0.9600
C11 H11C 0.9600
C12 H12A 0.9600
C12 H12B 0.9600
C12 H12C 0.9600

loop_
_geom_hbond_atom_site_label_D
_geom_hbond_atom_site_label_H
_geom_hbond_atom_site_label_A
_geom_hbond_site_symmetry_A
_geom_hbond_distance_DH
_geom_hbond_distance_HA
_geom_hbond_distance_DA
_geom_hbond_angle_DHA
O1 H1O N1 2_546 0.79(4) 2.09(4) 2.878(3) 173(3)
N2 H2N O1 2_546 0.89(3) 2.26(3) 3.141(3) 170(3)

loop_
_geom_torsion_atom_site_label_1
_geom_torsion_atom_site_label_2
_geom_torsion_atom_site_label_3
_geom_torsion_atom_site_label_4
_geom_torsion
C10 N1 C1 C2 172.8(2)
N1 C1 C2 O1 53.6(3)
N1 C1 C2 C3 175.0(2)
C4 N2 C3 C2 -76.6(3)
O1 C2 C3 N2 -57.1(3)
C1 C2 C3 N2 -176.5(3)
C3 N2 C4 C9 176.0(2)
C3 N2 C4 C5 -4.5(4)
N2 C4 C5 C6 178.5(2)
C9 C4 C5 C6 -2.0(4)
C4 C5 C6 C7 1.1(4)
C5 C6 C7 C8 0.4(5)
C6 C7 C8 C9 -0.8(5)
C7 C8 C9 C4 -0.2(5)
N2 C4 C9 C8 -178.9(3)
C5 C4 C9 C8 1.6(4)
C1 N1 C10 C12 -173.3(2)
C1 N1 C10 C11 62.5(3)

loop_
_cod_related_entry_id
_cod_related_entry_database
_cod_related_entry_code
1 ChemSpider 30657637
